data_8107177
loop_
_publ_author_name
'Wu, Qiong'
'Zhang, Li'
'Gao, Jun-Jie'
'Yang, Liu'
'Zhang, Heng-Qiang'
'Fan, Li-Li'
'Zhang, Ya-Zhai'

_publ_section_title
;
 Crystal structure of
 (Z)-4-(((4-fluorophenyl)amino)(furan-2-yl)methylene)-5-methyl-2-phenyl-2,4-dihydro-3H-pyrazol-3-one
;
_journal_issue 4
_journal_name_full 'Zeitschrift f\"ur Kristallographie - New Crystal Structures'
_journal_page_first 647
_journal_page_last 649
_journal_paper_doi 10.1515/ncrs-2022-0173
_journal_volume 237
_journal_year 2022
_chemical_formula_sum 'C21 H16 F N3 O2'
_chemical_formula_weight 361.37
_space_group_crystal_system triclinic
_space_group_IT_number 2
_space_group_name_Hall '-P 1'
_space_group_name_H-M_alt 'P -1'
_atom_sites_solution_hydrogens mixed
_cell_angle_alpha 70.677(4)
_cell_angle_beta 86.259(4)
_cell_angle_gamma 65.759(4)
_cell_formula_units_Z 2
_cell_length_a 8.7335(18)
_cell_length_b 9.967(2)
_cell_length_c 11.968(3)
_cell_measurement_reflns_used 2874
_cell_measurement_temperature 296(2)
_cell_measurement_theta_max 27.139
_cell_measurement_theta_min 2.565
_cell_volume 893.4(3)
_computing_cell_refinement 'SAINT (Bruker, 2007)'
_computing_data_collection 'APEX2 (Bruker, 2007)'
_computing_data_reduction 'SAINT (Bruker, 2007)'
_computing_molecular_graphics 'ORTEP-3 for Windows (Farrugia, 2012)'
_computing_publication_material 'WinGX publication routines (Farrugia, 2012)'
_computing_structure_refinement 'SHELXL-2018/1 (Sheldrick, 2018)'
_computing_structure_solution 'SHELXS-2018 (Sheldrick, 2018)'
_diffrn_ambient_temperature 296(2)
_diffrn_measured_fraction_theta_full 0.980
_diffrn_measured_fraction_theta_max 0.980
_diffrn_measurement_device_type 'CCD area detector'
_diffrn_measurement_method 'phi and omega scans'
_diffrn_radiation_type MoK\a
_diffrn_radiation_wavelength 0.71073
_diffrn_reflns_av_R_equivalents 0.0216
_diffrn_reflns_av_unetI/netI 0.0356
_diffrn_reflns_Laue_measured_fraction_full 0.980
_diffrn_reflns_Laue_measured_fraction_max 0.980
_diffrn_reflns_limit_h_max 10
_diffrn_reflns_limit_h_min -10
_diffrn_reflns_limit_k_max 11
_diffrn_reflns_limit_k_min -8
_diffrn_reflns_limit_l_max 13
_diffrn_reflns_limit_l_min -14
_diffrn_reflns_number 4758
_diffrn_reflns_point_group_measured_fraction_full 0.980
_diffrn_reflns_point_group_measured_fraction_max 0.980
_diffrn_reflns_theta_full 24.999
_diffrn_reflns_theta_max 24.999
_diffrn_reflns_theta_min 1.809
_diffrn_source 'fine-focus sealed tube'
_exptl_absorpt_coefficient_mu 0.096
_exptl_absorpt_correction_type none
_exptl_crystal_colour yellow
_exptl_crystal_density_diffrn 1.342
_exptl_crystal_description block
_exptl_crystal_F_000 376
_exptl_crystal_size_max 0.32
_exptl_crystal_size_mid 0.26
_exptl_crystal_size_min 0.20
_refine_diff_density_max 0.440
_refine_diff_density_min -0.279
_refine_diff_density_rms 0.046
_refine_ls_extinction_coef 0.013(4)
_refine_ls_extinction_expression Fc^*^=kFc[1+0.001xFc^2^\l^3^/sin(2\q)]^-1/4^
_refine_ls_extinction_method 'SHELXL-2018/1 (Sheldrick 2018)'
_refine_ls_goodness_of_fit_ref 1.037
_refine_ls_hydrogen_treatment mixed
_refine_ls_matrix_type full
_refine_ls_number_parameters 250
_refine_ls_number_reflns 3083
_refine_ls_number_restraints 0
_refine_ls_restrained_S_all 1.037
_refine_ls_R_factor_all 0.0750
_refine_ls_R_factor_gt 0.0543
_refine_ls_shift/su_max 0.000
_refine_ls_shift/su_mean 0.000
_refine_ls_structure_factor_coef Fsqd
_refine_ls_weighting_details 'w=1/[\s^2^(Fo^2^)+(0.0820P)^2^+0.3667P] where P=(Fo^2^+2Fc^2^)/3'
_refine_ls_weighting_scheme calc
_refine_ls_wR_factor_gt 0.1440
_refine_ls_wR_factor_ref 0.1677
_reflns_Friedel_coverage 0.000
_reflns_Friedel_fraction_full .
_reflns_Friedel_fraction_max .
_reflns_number_gt 2275
_reflns_number_total 3143
_reflns_threshold_expression 'I > 2\s(I)'
_cod_data_source_file suppl_j_ncrs-2022-0173_suppl.cif
_cod_data_source_block m
_cod_database_code 8107177
_shelx_space_group_comment
;
The symmetry employed for this shelxl refinement is uniquely defined
by the following loop, which should always be used as a source of
symmetry information in preference to the above space-group names.
They are only intended as comments.
;

loop_
_space_group_symop_operation_xyz
'x, y, z'
'-x, -y, -z'

loop_
_atom_site_label
_atom_site_type_symbol
_atom_site_fract_x
_atom_site_fract_y
_atom_site_fract_z
_atom_site_U_iso_or_equiv
_atom_site_adp_type
_atom_site_occupancy
_atom_site_site_symmetry_order
_atom_site_calc_flag
_atom_site_refinement_flags_posn
_atom_site_refinement_flags_adp
_atom_site_refinement_flags_occupancy
_atom_site_disorder_assembly
_atom_site_disorder_group
H3A H 0.889(3) 0.317(3) 0.137(2) 0.053(8) Uiso 1 1 d . . . . .
F1 F 0.5745(3) 0.2596(4) 0.59296(16) 0.1249(9) Uani 1 1 d . . . . .
O1 O 0.9798(2) 0.2247(2) 0.01124(14) 0.0605(5) Uani 1 1 d . . . . .
O2 O 0.6355(3) 0.7131(2) 0.14741(18) 0.0716(6) Uani 1 1 d . . . . .
N1 N 0.9336(3) 0.3865(2) -0.18788(16) 0.0467(5) Uani 1 1 d . . . . .
N2 N 0.8553(3) 0.5467(2) -0.25126(17) 0.0475(5) Uani 1 1 d . . . . .
N3 N 0.8118(3) 0.3974(3) 0.15034(17) 0.0505(5) Uani 1 1 d . . . . .
C1 C 1.0287(3) 0.2835(3) -0.2487(2) 0.0438(6) Uani 1 1 d . . . . .
C2 C 1.0598(4) 0.1262(3) -0.2036(2) 0.0576(7) Uani 1 1 d . . . . .
H2 H 1.015731 0.087924 -0.133425 0.069 Uiso 1 1 calc R U . . .
C3 C 1.1558(4) 0.0280(3) -0.2631(3) 0.0697(8) Uani 1 1 d . . . . .
H3 H 1.178932 -0.077683 -0.231571 0.084 Uiso 1 1 calc R U . . .
C4 C 1.2186(4) 0.0825(4) -0.3685(3) 0.0696(8) Uani 1 1 d . . . . .
H4 H 1.282999 0.014638 -0.408175 0.083 Uiso 1 1 calc R U . . .
C5 C 1.1851(4) 0.2384(4) -0.4145(2) 0.0640(8) Uani 1 1 d . . . . .
H5 H 1.225724 0.276401 -0.486369 0.077 Uiso 1 1 calc R U . . .
C6 C 1.0916(3) 0.3392(3) -0.3550(2) 0.0546(7) Uani 1 1 d . . . . .
H6 H 1.070974 0.444399 -0.386264 0.065 Uiso 1 1 calc R U . . .
C7 C 0.9140(3) 0.3552(3) -0.0680(2) 0.0466(6) Uani 1 1 d . . . . .
C8 C 0.8038(3) 0.5050(3) -0.0569(2) 0.0438(6) Uani 1 1 d . . . . .
C9 C 0.7793(3) 0.6159(3) -0.1748(2) 0.0443(6) Uani 1 1 d . . . . .
C10 C 0.6910(4) 0.7897(3) -0.2175(3) 0.0649(8) Uani 1 1 d . . . . .
H10A H 0.723473 0.831082 -0.295128 0.097 Uiso 1 1 calc R U . . .
H10B H 0.721215 0.829515 -0.163622 0.097 Uiso 1 1 calc R U . . .
H10C H 0.571362 0.820277 -0.221347 0.097 Uiso 1 1 calc R U . . .
C11 C 0.7452(3) 0.5199(3) 0.05040(19) 0.0431(6) Uani 1 1 d . . . . .
C12 C 0.6120(3) 0.6629(3) 0.0608(2) 0.0467(6) Uani 1 1 d . . . . .
C13 C 0.4582(3) 0.7500(4) 0.0036(2) 0.0700(9) Uani 1 1 d . . . . .
H13 H 0.411302 0.738354 -0.058262 0.084 Uiso 1 1 calc R U . . .
C14 C 0.3817(4) 0.8674(4) 0.0616(4) 0.0921(13) Uani 1 1 d . . . . .
H14 H 0.274449 0.948200 0.042782 0.111 Uiso 1 1 calc R U . . .
C15 C 0.4924(6) 0.8374(4) 0.1451(3) 0.0940(13) Uani 1 1 d . . . . .
H15 H 0.474505 0.894596 0.196074 0.113 Uiso 1 1 calc R U . . .
C16 C 0.7466(3) 0.3692(3) 0.2643(2) 0.0468(6) Uani 1 1 d . . . . .
C17 C 0.8574(4) 0.2886(3) 0.3641(2) 0.0621(7) Uani 1 1 d . . . . .
H17 H 0.972349 0.258713 0.356710 0.075 Uiso 1 1 calc R U . . .
C18 C 0.7990(4) 0.2517(4) 0.4755(2) 0.0769(9) Uani 1 1 d . . . . .
H18 H 0.873732 0.195886 0.543213 0.092 Uiso 1 1 calc R U . . .
C19 C 0.6313(4) 0.2982(4) 0.4838(2) 0.0745(9) Uani 1 1 d . . . . .
C20 C 0.5191(4) 0.3784(4) 0.3878(3) 0.0782(9) Uani 1 1 d . . . . .
H20 H 0.404314 0.409484 0.396599 0.094 Uiso 1 1 calc R U . . .
C21 C 0.5766(4) 0.4136(4) 0.2765(2) 0.0642(8) Uani 1 1 d . . . . .
H21 H 0.500464 0.467533 0.209442 0.077 Uiso 1 1 calc R U . . .

loop_
_atom_site_aniso_label
_atom_site_aniso_U_11
_atom_site_aniso_U_22
_atom_site_aniso_U_33
_atom_site_aniso_U_23
_atom_site_aniso_U_13
_atom_site_aniso_U_12
F1 0.1333(19) 0.205(3) 0.0497(11) -0.0269(13) 0.0335(12) -0.0992(19)
O1 0.0773(13) 0.0447(10) 0.0396(9) -0.0069(8) 0.0058(9) -0.0119(9)
O2 0.0963(16) 0.0648(13) 0.0623(12) -0.0302(10) 0.0076(11) -0.0348(12)
N1 0.0559(12) 0.0394(11) 0.0348(10) -0.0078(8) 0.0069(9) -0.0142(9)
N2 0.0514(12) 0.0415(11) 0.0400(11) -0.0056(9) 0.0042(9) -0.0164(9)
N3 0.0551(13) 0.0506(13) 0.0379(11) -0.0146(10) 0.0071(9) -0.0151(11)
C1 0.0456(13) 0.0466(13) 0.0368(12) -0.0140(10) 0.0033(10) -0.0168(11)
C2 0.0740(18) 0.0465(14) 0.0459(14) -0.0128(12) 0.0071(13) -0.0212(13)
C3 0.092(2) 0.0449(15) 0.0593(17) -0.0186(13) -0.0016(16) -0.0139(15)
C4 0.0687(19) 0.071(2) 0.0643(19) -0.0383(16) 0.0052(15) -0.0115(15)
C5 0.0663(18) 0.082(2) 0.0522(16) -0.0326(15) 0.0201(13) -0.0333(16)
C6 0.0666(17) 0.0567(15) 0.0477(14) -0.0188(12) 0.0134(12) -0.0328(13)
C7 0.0526(14) 0.0457(13) 0.0361(12) -0.0092(10) 0.0044(10) -0.0189(11)
C8 0.0468(13) 0.0425(13) 0.0391(12) -0.0125(10) 0.0040(10) -0.0166(11)
C9 0.0440(13) 0.0423(13) 0.0415(12) -0.0109(10) 0.0040(10) -0.0156(10)
C10 0.0712(18) 0.0468(15) 0.0591(17) -0.0098(13) 0.0110(14) -0.0144(14)
C11 0.0441(13) 0.0478(13) 0.0405(12) -0.0153(11) 0.0018(10) -0.0212(11)
C12 0.0506(14) 0.0535(14) 0.0393(12) -0.0186(11) 0.0066(10) -0.0227(12)
C13 0.0509(16) 0.100(2) 0.0424(14) -0.0077(15) -0.0013(12) -0.0276(16)
C14 0.062(2) 0.069(2) 0.086(2) 0.0002(19) 0.0292(19) 0.0059(16)
C15 0.129(3) 0.056(2) 0.076(2) -0.0254(17) 0.038(2) -0.020(2)
C16 0.0552(15) 0.0509(14) 0.0402(13) -0.0166(11) 0.0059(11) -0.0267(12)
C17 0.0586(16) 0.0760(19) 0.0472(15) -0.0085(13) -0.0009(12) -0.0321(15)
C18 0.085(2) 0.106(3) 0.0400(15) -0.0047(15) -0.0046(14) -0.053(2)
C19 0.091(2) 0.107(2) 0.0430(16) -0.0226(16) 0.0210(15) -0.061(2)
C20 0.0659(19) 0.106(3) 0.0604(18) -0.0176(18) 0.0174(15) -0.0426(18)
C21 0.0617(17) 0.084(2) 0.0460(15) -0.0127(14) 0.0049(12) -0.0370(15)

loop_
_atom_type_symbol
_atom_type_description
_atom_type_scat_dispersion_real
_atom_type_scat_dispersion_imag
_atom_type_scat_source
C C 0.0033 0.0016 'International Tables Vol C Tables 4.2.6.8 and 6.1.1.4'
H H 0.0000 0.0000 'International Tables Vol C Tables 4.2.6.8 and 6.1.1.4'
N N 0.0061 0.0033 'International Tables Vol C Tables 4.2.6.8 and 6.1.1.4'
O O 0.0106 0.0060 'International Tables Vol C Tables 4.2.6.8 and 6.1.1.4'
F F 0.0171 0.0103 'International Tables Vol C Tables 4.2.6.8 and 6.1.1.4'

loop_
_geom_angle_atom_site_label_1
_geom_angle_atom_site_label_2
_geom_angle_atom_site_label_3
_geom_angle
_geom_angle_site_symmetry_1
_geom_angle_site_symmetry_3
C15 O2 C12 106.6(3) . .
C7 N1 N2 111.69(19) . .
C7 N1 C1 129.11(19) . .
N2 N1 C1 118.99(18) . .
C9 N2 N1 106.95(18) . .
C11 N3 C16 129.0(2) . .
C6 C1 C2 119.4(2) . .
C6 C1 N1 119.9(2) . .
C2 C1 N1 120.7(2) . .
C3 C2 C1 119.5(3) . .
C2 C3 C4 121.3(3) . .
C5 C4 C3 119.2(3) . .
C4 C5 C6 120.7(3) . .
C5 C6 C1 119.9(2) . .
O1 C7 N1 126.1(2) . .
O1 C7 C8 129.1(2) . .
N1 C7 C8 104.79(19) . .
C11 C8 C9 132.8(2) . .
C11 C8 C7 122.2(2) . .
C9 C8 C7 104.98(19) . .
N2 C9 C8 111.3(2) . .
N2 C9 C10 118.5(2) . .
C8 C9 C10 130.1(2) . .
N3 C11 C8 118.9(2) . .
N3 C11 C12 117.9(2) . .
C8 C11 C12 123.2(2) . .
C13 C12 O2 111.7(2) . .
C13 C12 C11 130.3(2) . .
O2 C12 C11 117.7(2) . .
C12 C13 C14 103.5(3) . .
C15 C14 C13 107.1(3) . .
C14 C15 O2 111.0(3) . .
C17 C16 C21 119.2(2) . .
C17 C16 N3 118.9(2) . .
C21 C16 N3 121.8(2) . .
C16 C17 C18 120.4(3) . .
C19 C18 C17 118.6(3) . .
C20 C19 C18 122.5(3) . .
C20 C19 F1 119.0(3) . .
C18 C19 F1 118.6(3) . .
C19 C20 C21 119.2(3) . .
C16 C21 C20 120.1(3) . .

loop_
_geom_bond_atom_site_label_1
_geom_bond_atom_site_label_2
_geom_bond_distance
_geom_bond_site_symmetry_2
F1 C19 1.356(3) .
O1 C7 1.250(3) .
O2 C15 1.345(4) .
O2 C12 1.350(3) .
N1 C7 1.378(3) .
N1 N2 1.401(3) .
N1 C1 1.411(3) .
N2 C9 1.310(3) .
N3 C11 1.342(3) .
N3 C16 1.428(3) .
C1 C6 1.386(3) .
C1 C2 1.390(3) .
C2 C3 1.371(4) .
C3 C4 1.373(4) .
C4 C5 1.372(4) .
C5 C6 1.381(4) .
C7 C8 1.452(3) .
C8 C11 1.383(3) .
C8 C9 1.439(3) .
C9 C10 1.491(3) .
C11 C12 1.462(3) .
C12 C13 1.340(4) .
C13 C14 1.460(5) .
C14 C15 1.310(6) .
C16 C17 1.373(4) .
C16 C21 1.377(4) .
C17 C18 1.383(4) .
C18 C19 1.351(5) .
C19 C20 1.347(4) .
C20 C21 1.378(4) .
